data_4029280
loop_
_publ_author_name
'Selim, Khalid B'
'Martel, Arnaud'
'Laurent, Mathieu Y'
'Lhoste, J\'er\^ome'
'Py, Sandrine'
'Dujardin, Gilles'

_publ_section_title
;
 Enantioselective Ruthenium-Catalyzed 1,3-Dipolar Cycloadditions between
 C-Carboalkoxy Ketonitrones and Methacrolein: Solvent Effect on Reaction
 Selectivity and Its Rational.
;
_journal_issue 8
_journal_name_full 'The Journal of organic chemistry'
_journal_page_first 3414
_journal_page_last 3426
_journal_paper_doi 10.1021/jo5001737
_journal_volume 79
_journal_year 2014
_chemical_absolute_configuration rm
_chemical_formula_moiety 'C22 H26 N2 O2'
_chemical_formula_sum 'C22 H26 N2 O2'
_chemical_formula_weight 350.45
_chemical_name_systematic
; 
 ? 
;
_space_group_IT_number 4
_symmetry_cell_setting monoclinic
_symmetry_space_group_name_Hall 'P 2yb'
_symmetry_space_group_name_H-M 'P 1 21 1'
_atom_sites_solution_hydrogens geom
_atom_sites_solution_primary direct
_atom_sites_solution_secondary difmap
_audit_creation_method SHELXL-97
_cell_angle_alpha 90.00
_cell_angle_beta 103.148(4)
_cell_angle_gamma 90.00
_cell_formula_units_Z 2
_cell_length_a 9.1440(5)
_cell_length_b 10.9927(7)
_cell_length_c 9.6418(7)
_cell_measurement_reflns_used 2266
_cell_measurement_temperature 150(2)
_cell_measurement_theta_max 55.08&#x00B0;
_cell_measurement_theta_min 4.337
_cell_volume 943.76(11)
_computing_cell_refinement 'SAINT-Plus (Bruker, 2007)'
_computing_data_collection 'APEX2 (Bruker, 2007)'
_computing_data_reduction 'SAINT-Plus (Bruker, 2007)'
_computing_structure_refinement 'SHELXL-97 (Sheldrick, 2008)'
_computing_structure_solution 'SHELXS-97 (Sheldrick, 2008)'
_diffrn_ambient_temperature 150(2)
_diffrn_detector_area_resol_mean 10.0
_diffrn_measured_fraction_theta_full 0.998
_diffrn_measured_fraction_theta_max 0.998
_diffrn_measurement_device_type 'Bruker APEXII'
_diffrn_measurement_method '\w scans'
_diffrn_radiation_monochromator graphite
_diffrn_radiation_source 'fine-focus sealed tube'
_diffrn_radiation_type MoK\a
_diffrn_radiation_wavelength 0.71073
_diffrn_reflns_av_R_equivalents 0.0999
_diffrn_reflns_av_sigmaI/netI 0.0886
_diffrn_reflns_limit_h_max 12
_diffrn_reflns_limit_h_min -12
_diffrn_reflns_limit_k_max 14
_diffrn_reflns_limit_k_min -14
_diffrn_reflns_limit_l_max 12
_diffrn_reflns_limit_l_min -12
_diffrn_reflns_number 24469
_diffrn_reflns_theta_full 28.32
_diffrn_reflns_theta_max 28.32
_diffrn_reflns_theta_min 2.17
_diffrn_standards_decay_% 0
_diffrn_standards_interval_count 0
_diffrn_standards_number 0
_exptl_absorpt_coefficient_mu 0.079
_exptl_absorpt_correction_T_max 0.997
_exptl_absorpt_correction_T_min 0.988
_exptl_absorpt_correction_type multi-scan
_exptl_absorpt_process_details '(SHELX76; Sheldrick, 2008)'
_exptl_crystal_colour colorless
_exptl_crystal_density_diffrn 1.233
_exptl_crystal_density_method 'not measured'
_exptl_crystal_description platelets
_exptl_crystal_F_000 376
_exptl_crystal_size_max 0.15
_exptl_crystal_size_mid 0.13
_exptl_crystal_size_min 0.04
_refine_diff_density_max 0.194
_refine_diff_density_min -0.212
_refine_diff_density_rms 0.052
_refine_ls_abs_structure_details 'Flack H D (1983), Acta Cryst. A39, 876-881'
_refine_ls_abs_structure_Flack -0.9(15)
_refine_ls_extinction_method none
_refine_ls_goodness_of_fit_ref 1.011
_refine_ls_hydrogen_treatment constr
_refine_ls_matrix_type full
_refine_ls_number_parameters 238
_refine_ls_number_reflns 4691
_refine_ls_number_restraints 1
_refine_ls_restrained_S_all 1.011
_refine_ls_R_factor_all 0.1012
_refine_ls_R_factor_gt 0.0517
_refine_ls_shift/su_max 0.000
_refine_ls_shift/su_mean 0.000
_refine_ls_structure_factor_coef Fsqd
_refine_ls_weighting_details 'calc w=1/[\s^2^(Fo^2^)+(0.0513P)^2^+0.0000P] where P=(Fo^2^+2Fc^2^)/3'
_refine_ls_weighting_scheme calc
_refine_ls_wR_factor_gt 0.1026
_refine_ls_wR_factor_ref 0.1189
_reflns_number_gt 3071
_reflns_number_total 4691
_reflns_threshold_expression >2sigma(I)
_cod_data_source_file jo5001737_si_003.cif
_cod_data_source_block c22h22o2n2
_cod_depositor_comments
;Adding full bibliography for
 ./tmp-cod-update-bibliographies-12971/cifs/4029280.cif.
;
_cod_original_cell_volume 943.76(10)
_cod_original_sg_symbol_H-M 'P 21'
_cod_database_code 4029280

loop_
_symmetry_equiv_pos_as_xyz
'x, y, z'
'-x, y+1/2, -z'

loop_
_atom_site_label
_atom_site_type_symbol
_atom_site_fract_x
_atom_site_fract_y
_atom_site_fract_z
_atom_site_U_iso_or_equiv
_atom_site_adp_type
_atom_site_occupancy
_atom_site_symmetry_multiplicity
_atom_site_calc_flag
_atom_site_refinement_flags
O1 O 0.65112(18) 0.66194(15) 0.89931(18) 0.0280(4) Uani 1 1 d .
O2 O 0.49158(19) 0.68937(15) 0.47500(19) 0.0266(4) Uani 1 1 d .
N1 N 0.4313(2) 0.72785(18) 0.7606(2) 0.0240(5) Uani 1 1 d .
N2 N 0.6238(2) 0.61833(17) 0.5546(2) 0.0236(5) Uani 1 1 d .
C1 C -0.0378(3) 0.8533(3) 0.9115(3) 0.0432(8) Uani 1 1 d .
H1 H -0.1365 0.8594 0.9213 0.052 Uiso 1 1 calc R
C2 C 0.0374(3) 0.9550(3) 0.8827(3) 0.0385(7) Uani 1 1 d .
H2 H -0.0102 1.0303 0.8737 0.046 Uiso 1 1 calc R
C3 C 0.1843(3) 0.9459(2) 0.8667(3) 0.0306(6) Uani 1 1 d .
H3 H 0.2339 1.0153 0.8466 0.037 Uiso 1 1 calc R
C4 C 0.2582(3) 0.8348(2) 0.8803(3) 0.0246(5) Uani 1 1 d .
C5 C 0.4193(3) 0.8219(2) 0.8673(3) 0.0268(6) Uani 1 1 d .
H5 H 0.4771 0.7925 0.9595 0.032 Uiso 1 1 calc R
C6 C 0.5537(3) 0.6546(2) 0.7881(3) 0.0227(5) Uani 1 1 d .
C7 C 0.5666(3) 0.5613(2) 0.6728(3) 0.0235(6) Uani 1 1 d .
C8 C 0.7429(3) 0.7075(2) 0.6004(3) 0.0256(6) Uani 1 1 d .
H8A H 0.8240 0.6695 0.6692 0.031 Uiso 1 1 calc R
H8B H 0.7043 0.7737 0.6482 0.031 Uiso 1 1 calc R
C9 C 0.8058(3) 0.7596(2) 0.4805(3) 0.0223(5) Uani 1 1 d .
C10 C 0.9233(2) 0.8419(2) 0.5162(3) 0.0262(6) Uani 1 1 d .
H10 H 0.9641 0.8595 0.6115 0.031 Uiso 1 1 calc R
C11 C 0.9802(3) 0.8982(2) 0.4116(3) 0.0298(6) Uani 1 1 d .
H11 H 1.0580 0.9541 0.4370 0.036 Uiso 1 1 calc R
C12 C 0.9226(3) 0.8719(2) 0.2696(3) 0.0300(6) Uani 1 1 d .
H12 H 0.9611 0.9099 0.1994 0.036 Uiso 1 1 calc R
C13 C 0.1800(3) 0.7327(3) 0.9104(3) 0.0360(7) Uani 1 1 d .
H13 H 0.2269 0.6572 0.9203 0.043 Uiso 1 1 calc R
C14 C 0.0336(3) 0.7424(3) 0.9259(3) 0.0447(8) Uani 1 1 d .
H14 H -0.0167 0.6735 0.9462 0.054 Uiso 1 1 calc R
C15 C 0.3595(3) 0.6426(2) 0.5164(3) 0.0232(5) Uani 1 1 d .
C16 C 0.3195(3) 0.7295(2) 0.6247(3) 0.0273(6) Uani 1 1 d .
H16A H 0.3118 0.8114 0.5862 0.033 Uiso 1 1 calc R
H16B H 0.2222 0.7074 0.6413 0.033 Uiso 1 1 calc R
C17 C 0.2351(3) 0.6315(2) 0.3848(3) 0.0298(6) Uani 1 1 d .
H17A H 0.2639 0.5747 0.3203 0.045 Uiso 1 1 calc R
H17B H 0.2164 0.7095 0.3396 0.045 Uiso 1 1 calc R
H17C H 0.1456 0.6032 0.4107 0.045 Uiso 1 1 calc R
C18 C 0.4121(3) 0.5234(2) 0.5908(3) 0.0258(6) Uani 1 1 d .
H18A H 0.3486 0.4981 0.6536 0.031 Uiso 1 1 calc R
H18B H 0.4169 0.4589 0.5233 0.031 Uiso 1 1 calc R
C19 C 0.7489(3) 0.7332(2) 0.3379(3) 0.0280(6) Uani 1 1 d .
H19 H 0.6708 0.6775 0.3122 0.034 Uiso 1 1 calc R
C20 C 0.8070(3) 0.7886(2) 0.2331(3) 0.0308(6) Uani 1 1 d .
H20 H 0.7681 0.7697 0.1378 0.037 Uiso 1 1 calc R
C21 C 0.6680(3) 0.4573(2) 0.7353(3) 0.0299(6) Uani 1 1 d .
H21A H 0.7637 0.4887 0.7845 0.045 Uiso 1 1 calc R
H21B H 0.6815 0.4041 0.6602 0.045 Uiso 1 1 calc R
H21C H 0.6234 0.4129 0.8008 0.045 Uiso 1 1 calc R
C22 C 0.4940(3) 0.9391(3) 0.8349(3) 0.0413(8) Uani 1 1 d .
H22A H 0.4400 0.9713 0.7453 0.062 Uiso 1 1 calc R
H22B H 0.5958 0.9225 0.8302 0.062 Uiso 1 1 calc R
H22C H 0.4932 0.9974 0.9088 0.062 Uiso 1 1 calc R

loop_
_atom_site_aniso_label
_atom_site_aniso_U_11
_atom_site_aniso_U_22
_atom_site_aniso_U_33
_atom_site_aniso_U_23
_atom_site_aniso_U_13
_atom_site_aniso_U_12
O1 0.0279(9) 0.0294(10) 0.0249(10) -0.0015(8) 0.0019(8) 0.0045(8)
O2 0.0232(9) 0.0240(9) 0.0320(10) 0.0074(8) 0.0054(8) 0.0014(7)
N1 0.0244(11) 0.0220(10) 0.0250(11) -0.0031(9) 0.0043(9) 0.0020(9)
N2 0.0227(11) 0.0209(10) 0.0264(11) 0.0017(9) 0.0038(9) 0.0019(9)
C1 0.0294(15) 0.075(3) 0.0253(15) -0.0082(15) 0.0074(12) -0.0022(17)
C2 0.0309(16) 0.0486(18) 0.0325(16) -0.0156(14) 0.0002(13) 0.0108(15)
C3 0.0325(15) 0.0297(14) 0.0277(15) -0.0093(12) 0.0028(12) 0.0029(13)
C4 0.0272(13) 0.0236(12) 0.0221(13) -0.0036(11) 0.0041(11) -0.0003(12)
C5 0.0277(13) 0.0242(13) 0.0289(14) -0.0068(11) 0.0074(11) 0.0011(11)
C6 0.0250(13) 0.0200(12) 0.0243(13) 0.0027(10) 0.0080(11) -0.0003(11)
C7 0.0279(14) 0.0209(12) 0.0238(14) 0.0011(11) 0.0099(11) 0.0026(11)
C8 0.0239(14) 0.0237(14) 0.0288(14) -0.0020(11) 0.0052(11) -0.0006(11)
C9 0.0207(12) 0.0214(12) 0.0258(13) 0.0000(10) 0.0072(11) 0.0027(10)
C10 0.0232(13) 0.0296(14) 0.0261(13) -0.0041(11) 0.0061(11) 0.0009(12)
C11 0.0268(14) 0.0303(15) 0.0341(15) -0.0054(12) 0.0109(12) -0.0055(11)
C12 0.0333(15) 0.0311(15) 0.0280(15) -0.0012(12) 0.0121(12) -0.0053(13)
C13 0.0394(17) 0.0334(15) 0.0350(16) 0.0059(13) 0.0082(13) 0.0003(14)
C14 0.0392(18) 0.065(2) 0.0311(16) 0.0114(16) 0.0107(14) -0.0112(17)
C15 0.0233(13) 0.0206(12) 0.0264(13) 0.0008(10) 0.0067(10) -0.0025(11)
C16 0.0278(14) 0.0241(13) 0.0277(14) -0.0021(11) 0.0016(11) 0.0027(11)
C17 0.0307(14) 0.0251(14) 0.0323(15) -0.0017(12) 0.0045(12) -0.0007(12)
C18 0.0323(15) 0.0199(12) 0.0270(14) -0.0019(11) 0.0103(12) -0.0018(11)
C19 0.0292(14) 0.0253(13) 0.0300(14) -0.0054(12) 0.0080(11) -0.0033(12)
C20 0.0336(15) 0.0344(15) 0.0252(14) -0.0043(12) 0.0088(12) -0.0054(12)
C21 0.0367(15) 0.0225(13) 0.0315(15) 0.0011(12) 0.0097(12) 0.0067(12)
C22 0.0353(16) 0.0310(15) 0.061(2) -0.0148(14) 0.0173(15) -0.0071(14)

loop_
_atom_type_symbol
_atom_type_description
_atom_type_scat_dispersion_real
_atom_type_scat_dispersion_imag
_atom_type_scat_source
C C 0.0033 0.0016 'International Tables Vol C Tables 4.2.6.8 and 6.1.1.4'
H H 0.0000 0.0000 'International Tables Vol C Tables 4.2.6.8 and 6.1.1.4'
N N 0.0061 0.0033 'International Tables Vol C Tables 4.2.6.8 and 6.1.1.4'
O O 0.0106 0.0060 'International Tables Vol C Tables 4.2.6.8 and 6.1.1.4'

loop_
_geom_angle_atom_site_label_1
_geom_angle_atom_site_label_2
_geom_angle_atom_site_label_3
_geom_angle
C15 O2 N2 107.47(15)
C6 N1 C16 124.0(2)
C6 N1 C5 117.8(2)
C16 N1 C5 117.7(2)
C8 N2 C7 114.71(19)
C8 N2 O2 105.40(16)
C7 N2 O2 103.19(16)
C2 C1 C14 119.6(3)
C2 C1 H1 120.2
C14 C1 H1 120.2
C1 C2 C3 120.3(3)
C1 C2 H2 119.8
C3 C2 H2 119.8
C4 C3 C2 121.0(3)
C4 C3 H3 119.5
C2 C3 H3 119.5
C3 C4 C13 117.8(2)
C3 C4 C5 122.4(2)
C13 C4 C5 119.8(2)
N1 C5 C4 110.5(2)
N1 C5 C22 109.9(2)
C4 C5 C22 115.4(2)
N1 C5 H5 106.9
C4 C5 H5 106.9
C22 C5 H5 106.9
O1 C6 N1 122.2(2)
O1 C6 C7 121.0(2)
N1 C6 C7 116.8(2)
N2 C7 C21 109.42(19)
N2 C7 C18 99.44(18)
C21 C7 C18 114.6(2)
N2 C7 C6 111.63(18)
C21 C7 C6 111.0(2)
C18 C7 C6 110.23(19)
N2 C8 C9 114.2(2)
N2 C8 H8A 108.7
C9 C8 H8A 108.7
N2 C8 H8B 108.7
C9 C8 H8B 108.7
H8A C8 H8B 107.6
C19 C9 C10 118.5(2)
C19 C9 C8 123.7(2)
C10 C9 C8 117.7(2)
C11 C10 C9 120.7(2)
C11 C10 H10 119.7
C9 C10 H10 119.7
C12 C11 C10 120.5(2)
C12 C11 H11 119.7
C10 C11 H11 119.7
C11 C12 C20 119.3(2)
C11 C12 H12 120.4
C20 C12 H12 120.4
C14 C13 C4 121.0(3)
C14 C13 H13 119.5
C4 C13 H13 119.5
C1 C14 C13 120.4(3)
C1 C14 H14 119.8
C13 C14 H14 119.8
O2 C15 C17 108.31(19)
O2 C15 C18 104.00(18)
C17 C15 C18 115.2(2)
O2 C15 C16 108.20(19)
C17 C15 C16 112.1(2)
C18 C15 C16 108.6(2)
N1 C16 C15 112.2(2)
N1 C16 H16A 109.2
C15 C16 H16A 109.2
N1 C16 H16B 109.2
C15 C16 H16B 109.2
H16A C16 H16B 107.9
C15 C17 H17A 109.5
C15 C17 H17B 109.5
H17A C17 H17B 109.5
C15 C17 H17C 109.5
H17A C17 H17C 109.5
H17B C17 H17C 109.5
C7 C18 C15 99.60(19)
C7 C18 H18A 111.9
C15 C18 H18A 111.9
C7 C18 H18B 111.9
C15 C18 H18B 111.9
H18A C18 H18B 109.6
C20 C19 C9 120.8(2)
C20 C19 H19 119.6
C9 C19 H19 119.6
C12 C20 C19 120.2(3)
C12 C20 H20 119.9
C19 C20 H20 119.9
C7 C21 H21A 109.5
C7 C21 H21B 109.5
H21A C21 H21B 109.5
C7 C21 H21C 109.5
H21A C21 H21C 109.5
H21B C21 H21C 109.5
C5 C22 H22A 109.5
C5 C22 H22B 109.5
H22A C22 H22B 109.5
C5 C22 H22C 109.5
H22A C22 H22C 109.5
H22B C22 H22C 109.5

loop_
_geom_bond_atom_site_label_1
_geom_bond_atom_site_label_2
_geom_bond_distance
O1 C6 1.231(3)
O2 C15 1.450(3)
O2 N2 1.496(2)
N1 C6 1.356(3)
N1 C16 1.467(3)
N1 C5 1.480(3)
N2 C8 1.457(3)
N2 C7 1.495(3)
C1 C2 1.374(4)
C1 C14 1.375(4)
C1 H1 0.9300
C2 C3 1.391(4)
C2 H2 0.9300
C3 C4 1.387(4)
C3 H3 0.9300
C4 C13 1.396(4)
C4 C5 1.513(3)
C5 C22 1.523(4)
C5 H5 0.9800
C6 C7 1.537(3)
C7 C21 1.508(3)
C7 C18 1.513(3)
C8 C9 1.516(3)
C8 H8A 0.9700
C8 H8B 0.9700
C9 C19 1.386(3)
C9 C10 1.387(3)
C10 C11 1.382(3)
C10 H10 0.9300
C11 C12 1.380(4)
C11 H11 0.9300
C12 C20 1.382(3)
C12 H12 0.9300
C13 C14 1.384(4)
C13 H13 0.9300
C14 H14 0.9300
C15 C17 1.504(3)
C15 C18 1.519(3)
C15 C16 1.520(3)
C16 H16A 0.9700
C16 H16B 0.9700
C17 H17A 0.9600
C17 H17B 0.9600
C17 H17C 0.9600
C18 H18A 0.9700
C18 H18B 0.9700
C19 C20 1.385(3)
C19 H19 0.9300
C20 H20 0.9300
C21 H21A 0.9600
C21 H21B 0.9600
C21 H21C 0.9600
C22 H22A 0.9600
C22 H22B 0.9600
C22 H22C 0.9600
